data_2230600
loop_
_publ_author_name
'Du, Chao-Jun'
'Song, Xing-Hua'
'Wang, Li-Sheng'
'Du, Chao-Ling'

_publ_section_title
;
 Diaquabis(5-carboxy-1<i>H</i>-imidazole-4-carboxylato-\k^2^<i>N</i>^3^,<i>O</i>^4^)iron(II)
;
_journal_coeditor_code CV5111
_journal_issue 7
_journal_name_full 'Acta Crystallographica Section E'
_journal_page_first m997
_journal_paper_doi 10.1107/S1600536811024779
_journal_volume 67
_journal_year 2011
_chemical_formula_iupac '[Fe (C5 H3 N2 O4)2 (H2 O)2]'
_chemical_formula_moiety 'C10 H10 Fe N4 O10'
_chemical_formula_sum 'C10 H10 Fe N4 O10'
_chemical_formula_weight 402.07
_chemical_name_systematic
;
Diaquabis(5-carboxy-1<i>H</i>-imidazole-4-carboxylato-
\k^2^<i>N</i>^3^,<i>O</i>^4^)iron(II)
;
_space_group_IT_number 14
_symmetry_cell_setting monoclinic
_symmetry_space_group_name_Hall '-P 2ybc'
_symmetry_space_group_name_H-M 'P 1 21/c 1'
_atom_sites_solution_hydrogens geom
_atom_sites_solution_primary direct
_atom_sites_solution_secondary difmap
_cell_angle_alpha 90.00
_cell_angle_beta 113.733(10)
_cell_angle_gamma 90.00
_cell_formula_units_Z 2
_cell_length_a 5.0676(9)
_cell_length_b 22.769(4)
_cell_length_c 6.6725(9)
_cell_measurement_reflns_used 1102
_cell_measurement_temperature 298(2)
_cell_measurement_theta_max 23.70
_cell_measurement_theta_min 3.45
_cell_volume 704.8(2)
_computing_cell_refinement '<i>SAINT</i> (Bruker, 2005)'
_computing_data_collection '<i>APEX2</i> (Bruker, 2005)'
_computing_data_reduction '<i>SAINT</i> (Bruker, 2005)'
_computing_molecular_graphics '<i>SHELXTL</i> (Sheldrick, 2008)'
_computing_publication_material '<i>SHELXTL</i> (Sheldrick, 2008)'
_computing_structure_refinement '<i>SHELXTL</i> (Sheldrick, 2008)'
_computing_structure_solution '<i>SHELXTL</i> (Sheldrick, 2008)'
_diffrn_ambient_temperature 298(2)
_diffrn_measured_fraction_theta_full 0.987
_diffrn_measured_fraction_theta_max 0.987
_diffrn_measurement_device_type 'Bruker SMART APEXII CCD area-detector'
_diffrn_measurement_method '\f and \w'
_diffrn_radiation_monochromator graphite
_diffrn_radiation_source 'fine-focus sealed tube'
_diffrn_radiation_type MoK\a
_diffrn_radiation_wavelength 0.71073
_diffrn_reflns_av_R_equivalents 0.0268
_diffrn_reflns_av_sigmaI/netI 0.0413
_diffrn_reflns_limit_h_max 5
_diffrn_reflns_limit_h_min -6
_diffrn_reflns_limit_k_max 26
_diffrn_reflns_limit_k_min -26
_diffrn_reflns_limit_l_max 7
_diffrn_reflns_limit_l_min -4
_diffrn_reflns_number 2872
_diffrn_reflns_theta_full 25.19
_diffrn_reflns_theta_max 25.19
_diffrn_reflns_theta_min 3.45
_exptl_absorpt_coefficient_mu 1.139
_exptl_absorpt_correction_T_max 0.7638
_exptl_absorpt_correction_T_min 0.7119
_exptl_absorpt_correction_type multi-scan
_exptl_absorpt_process_details '(SADABS; Bruker, 2005)'
_exptl_crystal_colour Pale-yellow
_exptl_crystal_density_diffrn 1.895
_exptl_crystal_density_method 'not measured'
_exptl_crystal_description block
_exptl_crystal_F_000 408
_exptl_crystal_size_max 0.32
_exptl_crystal_size_mid 0.28
_exptl_crystal_size_min 0.25
_refine_diff_density_max 0.245
_refine_diff_density_min -0.245
_refine_ls_extinction_method none
_refine_ls_goodness_of_fit_ref 1.046
_refine_ls_hydrogen_treatment constr
_refine_ls_matrix_type full
_refine_ls_number_parameters 116
_refine_ls_number_reflns 1240
_refine_ls_number_restraints 0
_refine_ls_restrained_S_all 1.045
_refine_ls_R_factor_all 0.0498
_refine_ls_R_factor_gt 0.0340
_refine_ls_shift/su_max 0.000
_refine_ls_shift/su_mean 0.000
_refine_ls_structure_factor_coef Fsqd
_refine_ls_weighting_details 'calc w=1/[\s^2^(Fo^2^)+(0.0375P)^2^+0.0621P] where P=(Fo^2^+2Fc^2^)/3'
_refine_ls_weighting_scheme calc
_refine_ls_wR_factor_gt 0.0739
_refine_ls_wR_factor_ref 0.0795
_reflns_number_gt 976
_reflns_number_total 1240
_reflns_threshold_expression I>2\s(I)
_cod_data_source_file cv5111.cif
_cod_data_source_block I
_cod_original_sg_symbol_H-M 'P 21/c'
_cod_database_code 2230600
_cod_database_fobs_code 2230600

loop_
_symmetry_equiv_pos_as_xyz
'x, y, z'
'-x, y+1/2, -z+1/2'
'-x, -y, -z'
'x, -y-1/2, z-1/2'

loop_
_atom_site_type_symbol
_atom_site_label
_atom_site_fract_x
_atom_site_fract_y
_atom_site_fract_z
_atom_site_U_iso_or_equiv
_atom_site_adp_type
_atom_site_calc_flag
_atom_site_refinement_flags
_atom_site_occupancy
_atom_site_symmetry_multiplicity
_atom_site_disorder_assembly
_atom_site_disorder_group
C C1 1.2587(6) 0.86826(13) 0.4808(4) 0.0322(7) Uani d . 1 1 . .
H H1 1.4476 0.8718 0.5837 0.039 Uiso calc R 1 1 . .
C C2 0.8201(6) 0.88774(11) 0.2661(4) 0.0265(6) Uani d . 1 1 . .
C C3 0.8639(6) 0.82984(12) 0.2373(4) 0.0279(6) Uani d . 1 1 . .
C C4 0.5611(5) 0.92523(12) 0.1742(4) 0.0268(6) Uani d . 1 1 . .
C C5 0.6789(7) 0.78182(14) 0.1066(5) 0.0369(7) Uani d . 1 1 . .
Fe Fe1 1.0000 1.0000 0.5000 0.0278(2) Uani d S 1 2 . .
N N1 1.0693(5) 0.91158(10) 0.4203(3) 0.0289(6) Uani d . 1 1 . .
N N2 1.1435(5) 0.81868(10) 0.3749(4) 0.0335(6) Uani d . 1 1 . .
H H2 1.2302 0.7855 0.3906 0.040 Uiso calc R 1 1 . .
O O1 0.5823(4) 0.97682(8) 0.2452(3) 0.0313(5) Uani d . 1 1 . .
O O2 0.3337(4) 0.90334(9) 0.0295(3) 0.0370(5) Uani d . 1 1 . .
O O3 0.4133(4) 0.79590(9) -0.0221(3) 0.0462(6) Uani d . 1 1 . .
H H3 0.3975 0.8318 -0.0301 0.069 Uiso calc R 1 1 . .
O O4 0.7646(5) 0.73195(9) 0.1211(4) 0.0515(6) Uani d . 1 1 . .
O O1W 0.8685(4) 0.96305(9) 0.7355(3) 0.0392(5) Uani d D 1 1 . .
H H1W 1.0038 0.9508 0.8520 0.059 Uiso d RD 1 1 . .
H H2W 0.7663 0.9851 0.7785 0.059 Uiso d RD 1 1 . .

loop_
_atom_site_aniso_label
_atom_site_aniso_U_11
_atom_site_aniso_U_22
_atom_site_aniso_U_33
_atom_site_aniso_U_12
_atom_site_aniso_U_13
_atom_site_aniso_U_23
C1 0.0267(15) 0.0259(17) 0.0363(16) 0.0013(13) 0.0045(12) -0.0015(13)
C2 0.0257(15) 0.0223(16) 0.0300(14) -0.0002(12) 0.0098(12) 0.0011(12)
C3 0.0274(16) 0.0224(16) 0.0320(15) 0.0013(13) 0.0101(12) 0.0011(12)
C4 0.0259(16) 0.0258(18) 0.0268(14) 0.0010(12) 0.0088(12) 0.0022(12)
C5 0.0379(18) 0.0283(18) 0.0430(18) -0.0011(15) 0.0144(14) -0.0057(14)
Fe1 0.0267(3) 0.0203(3) 0.0314(3) 0.0024(3) 0.0067(2) -0.0026(2)
N1 0.0271(13) 0.0217(13) 0.0331(12) 0.0008(11) 0.0073(10) -0.0030(10)
N2 0.0316(14) 0.0218(14) 0.0432(14) 0.0079(11) 0.0110(11) 0.0020(11)
O1 0.0282(11) 0.0220(11) 0.0375(11) 0.0047(9) 0.0068(9) -0.0019(9)
O2 0.0277(11) 0.0317(12) 0.0402(11) 0.0007(10) 0.0018(9) 0.0000(9)
O3 0.0367(12) 0.0286(13) 0.0570(14) -0.0070(10) 0.0019(10) -0.0073(11)
O4 0.0512(15) 0.0258(13) 0.0703(16) -0.0008(11) 0.0169(12) -0.0131(11)
O1W 0.0346(12) 0.0437(14) 0.0385(11) 0.0168(10) 0.0140(9) 0.0092(10)

loop_
_atom_type_symbol
_atom_type_description
_atom_type_scat_dispersion_real
_atom_type_scat_dispersion_imag
_atom_type_scat_source
C C 0.0033 0.0016 'International Tables Vol C Tables 4.2.6.8 and 6.1.1.4'
H H 0.0000 0.0000 'International Tables Vol C Tables 4.2.6.8 and 6.1.1.4'
Fe Fe 0.3463 0.8444 'International Tables Vol C Tables 4.2.6.8 and 6.1.1.4'
N N 0.0061 0.0033 'International Tables Vol C Tables 4.2.6.8 and 6.1.1.4'
O O 0.0106 0.0060 'International Tables Vol C Tables 4.2.6.8 and 6.1.1.4'

loop_
_geom_angle_atom_site_label_1
_geom_angle_atom_site_label_2
_geom_angle_atom_site_label_3
_geom_angle_site_symmetry_1
_geom_angle_site_symmetry_3
_geom_angle
_geom_angle_publ_flag
N1 C1 N2 . . 111.1(2) ?
N1 C1 H1 . . 124.4 ?
N2 C1 H1 . . 124.4 ?
C3 C2 N1 . . 109.5(2) ?
C3 C2 C4 . . 132.0(2) ?
N1 C2 C4 . . 118.4(2) ?
C2 C3 N2 . . 105.6(2) ?
C2 C3 C5 . . 134.4(2) ?
N2 C3 C5 . . 120.0(2) ?
O1 C4 O2 . . 124.6(2) ?
O1 C4 C2 . . 117.2(2) ?
O2 C4 C2 . . 118.2(2) ?
O4 C5 O3 . . 121.6(3) ?
O4 C5 C3 . . 121.9(3) ?
O3 C5 C3 . . 116.5(3) ?
O1W Fe1 O1W 3_776 . 179.9980(10) ?
O1W Fe1 N1 3_776 . 93.27(8) ?
O1W Fe1 N1 . . 86.73(8) ?
O1W Fe1 N1 3_776 3_776 86.73(8) ?
O1W Fe1 N1 . 3_776 93.27(8) ?
N1 Fe1 N1 . 3_776 179.9990(10) ?
O1W Fe1 O1 3_776 . 90.82(7) ?
O1W Fe1 O1 . . 89.18(7) ?
N1 Fe1 O1 . . 77.53(8) ?
N1 Fe1 O1 3_776 . 102.47(8) ?
O1W Fe1 O1 3_776 3_776 89.18(7) ?
O1W Fe1 O1 . 3_776 90.82(7) ?
N1 Fe1 O1 . 3_776 102.47(8) ?
N1 Fe1 O1 3_776 3_776 77.53(7) ?
O1 Fe1 O1 . 3_776 179.9990(10) ?
C1 N1 C2 . . 105.6(2) ?
C1 N1 Fe1 . . 142.71(18) ?
C2 N1 Fe1 . . 111.22(17) ?
C1 N2 C3 . . 108.2(2) ?
C1 N2 H2 . . 125.9 ?
C3 N2 H2 . . 125.9 ?
C4 O1 Fe1 . . 115.45(16) ?
C5 O3 H3 . . 109.5 ?
Fe1 O1W H1W . . 115.5 ?
Fe1 O1W H2W . . 115.7 ?
H1W O1W H2W . . 105.2 ?

loop_
_geom_bond_atom_site_label_1
_geom_bond_atom_site_label_2
_geom_bond_site_symmetry_2
_geom_bond_distance
_geom_bond_publ_flag
C1 N1 . 1.321(3) ?
C1 N2 . 1.335(3) ?
C1 H1 . 0.9300 ?
C2 C3 . 1.363(4) ?
C2 N1 . 1.379(3) ?
C2 C4 . 1.476(4) ?
C3 N2 . 1.367(3) ?
C3 C5 . 1.475(4) ?
C4 O1 . 1.255(3) ?
C4 O2 . 1.270(3) ?
C5 O4 . 1.206(3) ?
C5 O3 . 1.312(3) ?
Fe1 O1W 3_776 2.1128(19) ?
Fe1 O1W . 2.1128(19) ?
Fe1 N1 . 2.147(2) ?
Fe1 N1 3_776 2.147(2) ?
Fe1 O1 . 2.1801(18) ?
Fe1 O1 3_776 2.1801(18) ?
N2 H2 . 0.8600 ?
O3 H3 . 0.8200 ?
O1W H1W . 0.8498 ?
O1W H2W . 0.8499 ?

loop_
_geom_hbond_atom_site_label_D
_geom_hbond_atom_site_label_H
_geom_hbond_atom_site_label_A
_geom_hbond_site_symmetry_A
_geom_hbond_distance_DH
_geom_hbond_distance_HA
_geom_hbond_distance_DA
_geom_hbond_angle_DHA
N2 H2 O3 4_676 0.86 2.05 2.897(3) 169
O3 H3 O2 . 0.82 1.74 2.525(3) 160
O1W H1W O2 1_656 0.85 1.94 2.744(3) 157
O1W H2W O1 3_676 0.85 1.92 2.710(3) 155

loop_
_geom_torsion_atom_site_label_1
_geom_torsion_atom_site_label_2
_geom_torsion_atom_site_label_3
_geom_torsion_atom_site_label_4
_geom_torsion_site_symmetry_1
_geom_torsion_site_symmetry_2
_geom_torsion_site_symmetry_3
_geom_torsion_site_symmetry_4
_geom_torsion
_geom_torsion_publ_flag
N1 C2 C3 N2 . . . . -0.4(3) ?
C4 C2 C3 N2 . . . . -176.4(3) ?
N1 C2 C3 C5 . . . . 176.3(3) ?
C4 C2 C3 C5 . . . . 0.3(5) ?
C3 C2 C4 O1 . . . . 174.6(3) ?
N1 C2 C4 O1 . . . . -1.1(4) ?
C3 C2 C4 O2 . . . . -5.5(4) ?
N1 C2 C4 O2 . . . . 178.8(2) ?
C2 C3 C5 O4 . . . . -174.3(3) ?
N2 C3 C5 O4 . . . . 1.9(5) ?
C2 C3 C5 O3 . . . . 3.9(5) ?
N2 C3 C5 O3 . . . . -179.8(3) ?
N2 C1 N1 C2 . . . . -0.3(3) ?
N2 C1 N1 Fe1 . . . . 170.2(2) ?
C3 C2 N1 C1 . . . . 0.4(3) ?
C4 C2 N1 C1 . . . . 177.0(2) ?
C3 C2 N1 Fe1 . . . . -173.45(18) ?
C4 C2 N1 Fe1 . . . . 3.2(3) ?
O1W Fe1 N1 C1 3_776 . . . 96.8(3) ?
O1W Fe1 N1 C1 . . . . -83.2(3) ?
O1 Fe1 N1 C1 . . . . -173.1(3) ?
O1 Fe1 N1 C1 3_776 . . . 6.9(3) ?
O1W Fe1 N1 C2 3_776 . . . -93.03(18) ?
O1W Fe1 N1 C2 . . . . 86.97(18) ?
O1 Fe1 N1 C2 . . . . -2.91(16) ?
O1 Fe1 N1 C2 3_776 . . . 177.09(16) ?
N1 C1 N2 C3 . . . . 0.1(3) ?
C2 C3 N2 C1 . . . . 0.2(3) ?
C5 C3 N2 C1 . . . . -177.1(3) ?
O2 C4 O1 Fe1 . . . . 178.5(2) ?
C2 C4 O1 Fe1 . . . . -1.6(3) ?
O1W Fe1 O1 C4 3_776 . . . 95.72(19) ?
O1W Fe1 O1 C4 . . . . -84.28(19) ?
N1 Fe1 O1 C4 . . . . 2.55(18) ?
N1 Fe1 O1 C4 3_776 . . . -177.45(18) ?
